data_7002371
loop_
_publ_author_name
'Kamps, Ina'
'Langlitz, Irina'
'Mix, Andreas'
'Neumann, Beate'
'Stammler, Hans-Georg'
'Mitzel, Norbert W.'

_publ_section_title
;
 Transmetallation and silylation products of aminal carbanions
;
_journal_issue 39
_journal_name_full 'Dalton Transactions'
_journal_page_first 8363
_journal_page_last 8369
_journal_paper_doi 10.1039/b911925f
_journal_year 2009
_chemical_formula_sum 'C16 H40 Al2 N6'
_chemical_formula_weight 370.50
_chemical_name_systematic 'TMTAC-AlMe2 dimer'
_space_group_IT_number 2
_symmetry_cell_setting triclinic
_symmetry_space_group_name_Hall '-P 1'
_symmetry_space_group_name_H-M 'P -1'
_atom_sites_solution_hydrogens geom
_atom_sites_solution_primary direct
_atom_sites_solution_secondary difmap
_audit_creation_method SHELXL-97
_cell_angle_alpha 75.64(3)
_cell_angle_beta 72.48(3)
_cell_angle_gamma 73.10(3)
_cell_formula_units_Z 1
_cell_length_a 6.664(2)
_cell_length_b 9.184(3)
_cell_length_c 9.832(4)
_cell_measurement_reflns_used 2000
_cell_measurement_temperature 153(2)
_cell_measurement_theta_max 25.59
_cell_measurement_theta_min 4.81
_cell_volume 540.5(3)
_computing_cell_refinement 'STOE IPDS-1 softawre package'
_computing_data_collection 'STOE IPDS-1 software package'
_computing_data_reduction 'STOE X-Area'
_computing_molecular_graphics 'Bruker SHELXTL'
_computing_publication_material 'Bruker SHELXTL'
_computing_structure_refinement 'SHELXL-97 (Sheldrick, 1997)'
_computing_structure_solution 'SHELXS-97 (Sheldrick, 1990)'
_diffrn_ambient_temperature 153(2)
_diffrn_measured_fraction_theta_full 0.909
_diffrn_measured_fraction_theta_max 0.909
_diffrn_measurement_device_type 'STOE IPDS-1'
_diffrn_measurement_method '\phi scans'
_diffrn_radiation_monochromator graphite
_diffrn_radiation_source 'fine-focus sealed tube'
_diffrn_radiation_type MoK\a
_diffrn_radiation_wavelength 0.71073
_diffrn_reflns_av_R_equivalents 0.1095
_diffrn_reflns_av_sigmaI/netI 0.0660
_diffrn_reflns_limit_h_max 7
_diffrn_reflns_limit_h_min -7
_diffrn_reflns_limit_k_max 11
_diffrn_reflns_limit_k_min -11
_diffrn_reflns_limit_l_max 11
_diffrn_reflns_limit_l_min -11
_diffrn_reflns_number 7096
_diffrn_reflns_theta_full 25.59
_diffrn_reflns_theta_max 25.59
_diffrn_reflns_theta_min 4.81
_exptl_absorpt_coefficient_mu 0.145
_exptl_absorpt_correction_type none
_exptl_crystal_colour colourless
_exptl_crystal_density_diffrn 1.138
_exptl_crystal_density_method 'not measured'
_exptl_crystal_description Block
_exptl_crystal_F_000 204
_exptl_crystal_size_max 0.25
_exptl_crystal_size_mid 0.25
_exptl_crystal_size_min 0.25
_refine_diff_density_max 0.263
_refine_diff_density_min -0.217
_refine_diff_density_rms 0.044
_refine_ls_extinction_method none
_refine_ls_goodness_of_fit_ref 1.146
_refine_ls_hydrogen_treatment noref
_refine_ls_matrix_type full
_refine_ls_number_parameters 119
_refine_ls_number_reflns 1838
_refine_ls_number_restraints 0
_refine_ls_restrained_S_all 1.146
_refine_ls_R_factor_all 0.0494
_refine_ls_R_factor_gt 0.0415
_refine_ls_shift/su_max 0.000
_refine_ls_shift/su_mean 0.000
_refine_ls_structure_factor_coef Fsqd
_refine_ls_weighting_details 'calc w=1/[\s^2^(Fo^2^)+(0.0000P)^2^+0.2970P] where P=(Fo^2^+2Fc^2^)/3'
_refine_ls_weighting_scheme calc
_refine_ls_wR_factor_gt 0.0935
_refine_ls_wR_factor_ref 0.0968
_reflns_number_gt 1655
_reflns_number_total 1838
_reflns_threshold_expression >2sigma(I)
_cod_data_source_file b911925f.txt
_cod_data_source_block ina01
_cod_depositor_comments
;
The following automatic conversions were performed:
'_symmetry_cell_setting' value 'Triclinic' changed to 'triclinic'
according to '/home/saulius/struct/CIF-dictionaries/cif_core.dic'
dictionary named 'cif_core.dic' version 2.4.1 from 2010-06-29.

Automatic conversion script
Id: cif_fix_enum 1527 2010-12-29 10:47:43Z saulius 
;
_cod_original_sg_symbol_H-M P-1
_cod_database_code 7002371

loop_
_symmetry_equiv_pos_as_xyz
'x, y, z'
'-x, -y, -z'

loop_
_atom_site_label
_atom_site_type_symbol
_atom_site_fract_x
_atom_site_fract_y
_atom_site_fract_z
_atom_site_U_iso_or_equiv
_atom_site_adp_type
_atom_site_occupancy
_atom_site_symmetry_multiplicity
_atom_site_calc_flag
_atom_site_refinement_flags
_atom_site_disorder_assembly
_atom_site_disorder_group
Al1 Al -0.16487(9) 1.15738(6) 0.60283(5) 0.01359(18) Uani 1 1 d . . .
N1 N 0.0410(2) 0.80766(16) 0.61496(15) 0.0143(3) Uani 1 1 d . . .
N2 N 0.0062(3) 0.92678(18) 0.82796(16) 0.0184(4) Uani 1 1 d . . .
N3 N 0.1318(3) 0.65147(18) 0.83661(17) 0.0224(4) Uani 1 1 d . . .
C1 C 0.0307(3) 0.95340(19) 0.67214(18) 0.0138(4) Uani 1 1 d . . .
H1A H 0.1798 0.9716 0.6302 0.020(5) Uiso 1 1 calc R . .
C2 C 0.1539(3) 0.7881(2) 0.8784(2) 0.0239(4) Uani 1 1 d . . .
H2A H 0.1246 0.7726 0.9852 0.024(6) Uiso 1 1 calc R . .
H2B H 0.3043 0.8003 0.8370 0.039(7) Uiso 1 1 calc R . .
C3 C 0.1909(3) 0.6715(2) 0.6794(2) 0.0198(4) Uani 1 1 d . . .
H3A H 0.1867 0.5772 0.6497 0.023(6) Uiso 1 1 calc R . .
H3B H 0.3407 0.6858 0.6422 0.023(6) Uiso 1 1 calc R . .
C4 C -0.1755(3) 0.7731(2) 0.6517(2) 0.0191(4) Uani 1 1 d . . .
H4A H -0.1676 0.6917 0.6007 0.029 Uiso 1 1 calc R . .
H4B H -0.2804 0.8666 0.6222 0.029 Uiso 1 1 calc R . .
H4C H -0.2211 0.7382 0.7564 0.029 Uiso 1 1 calc R . .
C5 C -0.2116(3) 0.9463(2) 0.9238(2) 0.0254(4) Uani 1 1 d . . .
H5A H -0.2045 0.9463 1.0219 0.038 Uiso 1 1 calc R . .
H5B H -0.2736 0.8611 0.9256 0.038 Uiso 1 1 calc R . .
H5C H -0.3028 1.0447 0.8882 0.038 Uiso 1 1 calc R . .
C6 C 0.2698(4) 0.5101(3) 0.8967(2) 0.0352(5) Uani 1 1 d . . .
H6A H 0.2542 0.4215 0.8653 0.053 Uiso 1 1 calc R . .
H6B H 0.2267 0.4959 1.0027 0.053 Uiso 1 1 calc R . .
H6C H 0.4210 0.5180 0.8623 0.053 Uiso 1 1 calc R . .
C7 C -0.1186(4) 1.3258(2) 0.6732(2) 0.0259(4) Uani 1 1 d . . .
H7A H -0.1576 1.4242 0.6090 0.039 Uiso 1 1 calc R . .
H7B H 0.0340 1.3052 0.6737 0.039 Uiso 1 1 calc R . .
H7C H -0.2092 1.3317 0.7717 0.039 Uiso 1 1 calc R . .
C8 C -0.4750(3) 1.1666(2) 0.6309(2) 0.0243(4) Uani 1 1 d . . .
H8D H -0.5555 1.2749 0.6179 0.036 Uiso 1 1 calc R . .
H8A H -0.5321 1.1143 0.7290 0.036 Uiso 1 1 calc R . .
H8B H -0.4910 1.1153 0.5598 0.036 Uiso 1 1 calc R . .

loop_
_atom_site_aniso_label
_atom_site_aniso_U_11
_atom_site_aniso_U_22
_atom_site_aniso_U_33
_atom_site_aniso_U_23
_atom_site_aniso_U_13
_atom_site_aniso_U_12
Al1 0.0150(3) 0.0142(3) 0.0115(3) -0.00336(17) -0.00213(19) -0.00367(18)
N1 0.0155(8) 0.0133(7) 0.0144(7) -0.0017(5) -0.0039(6) -0.0044(5)
N2 0.0209(8) 0.0231(8) 0.0105(7) -0.0015(5) -0.0051(6) -0.0043(6)
N3 0.0241(8) 0.0198(8) 0.0176(8) 0.0043(6) -0.0058(7) -0.0023(6)
C1 0.0158(9) 0.0162(8) 0.0110(8) -0.0028(6) -0.0031(6) -0.0061(6)
C2 0.0261(10) 0.0293(10) 0.0152(9) 0.0002(7) -0.0090(7) -0.0041(8)
C3 0.0207(9) 0.0173(8) 0.0174(9) 0.0005(7) -0.0045(7) -0.0017(7)
C4 0.0190(9) 0.0195(9) 0.0200(9) -0.0028(7) -0.0022(7) -0.0095(7)
C5 0.0264(10) 0.0318(10) 0.0132(9) -0.0039(7) 0.0000(8) -0.0049(8)
C6 0.0360(12) 0.0304(11) 0.0265(11) 0.0085(8) -0.0103(9) 0.0027(9)
C7 0.0321(11) 0.0226(9) 0.0260(10) -0.0108(8) -0.0060(8) -0.0067(8)
C8 0.0166(9) 0.0320(10) 0.0208(9) -0.0032(7) -0.0023(8) -0.0040(7)

loop_
_atom_type_symbol
_atom_type_description
_atom_type_scat_dispersion_real
_atom_type_scat_dispersion_imag
_atom_type_scat_source
C C 0.0033 0.0016 'International Tables Vol C Tables 4.2.6.8 and 6.1.1.4'
H H 0.0000 0.0000 'International Tables Vol C Tables 4.2.6.8 and 6.1.1.4'
N N 0.0061 0.0033 'International Tables Vol C Tables 4.2.6.8 and 6.1.1.4'
Al Al 0.0645 0.0514 'International Tables Vol C Tables 4.2.6.8 and 6.1.1.4'

loop_
_geom_angle_atom_site_label_1
_geom_angle_atom_site_label_2
_geom_angle_atom_site_label_3
_geom_angle
_geom_angle_site_symmetry_1
_geom_angle_site_symmetry_3
_geom_angle_publ_flag
C7 Al1 C8 112.88(9) . . ?
C7 Al1 N1 106.26(8) . 2_576 ?
C8 Al1 N1 105.37(8) . 2_576 ?
C7 Al1 C1 109.31(9) . . ?
C8 Al1 C1 118.68(9) . . ?
N1 Al1 C1 103.06(7) 2_576 . ?
C4 N1 C3 108.71(14) . . ?
C4 N1 C1 111.73(13) . . ?
C3 N1 C1 109.70(15) . . ?
C4 N1 Al1 110.58(11) . 2_576 ?
C3 N1 Al1 107.56(11) . 2_576 ?
C1 N1 Al1 108.47(10) . 2_576 ?
C2 N2 C1 112.82(14) . . ?
C2 N2 C5 112.68(15) . . ?
C1 N2 C5 118.86(16) . . ?
C3 N3 C6 109.88(16) . . ?
C3 N3 C2 108.45(15) . . ?
C6 N3 C2 111.28(18) . . ?
N2 C1 N1 113.51(14) . . ?
N2 C1 Al1 111.75(11) . . ?
N1 C1 Al1 118.25(12) . . ?
N2 C1 H1A 103.8 . . ?
N1 C1 H1A 103.8 . . ?
Al1 C1 H1A 103.8 . . ?
N2 C2 N3 111.42(17) . . ?
N2 C2 H2A 109.3 . . ?
N3 C2 H2A 109.3 . . ?
N2 C2 H2B 109.3 . . ?
N3 C2 H2B 109.3 . . ?
H2A C2 H2B 108.0 . . ?
N3 C3 N1 111.29(14) . . ?
N3 C3 H3A 109.4 . . ?
N1 C3 H3A 109.4 . . ?
N3 C3 H3B 109.4 . . ?
N1 C3 H3B 109.4 . . ?
H3A C3 H3B 108.0 . . ?
N1 C4 H4A 109.5 . . ?
N1 C4 H4B 109.5 . . ?
H4A C4 H4B 109.5 . . ?
N1 C4 H4C 109.5 . . ?
H4A C4 H4C 109.5 . . ?
H4B C4 H4C 109.5 . . ?
N2 C5 H5A 109.5 . . ?
N2 C5 H5B 109.5 . . ?
H5A C5 H5B 109.5 . . ?
N2 C5 H5C 109.5 . . ?
H5A C5 H5C 109.5 . . ?
H5B C5 H5C 109.5 . . ?
N3 C6 H6A 109.5 . . ?
N3 C6 H6B 109.5 . . ?
H6A C6 H6B 109.5 . . ?
N3 C6 H6C 109.5 . . ?
H6A C6 H6C 109.5 . . ?
H6B C6 H6C 109.5 . . ?
Al1 C7 H7A 109.5 . . ?
Al1 C7 H7B 109.5 . . ?
H7A C7 H7B 109.5 . . ?
Al1 C7 H7C 109.5 . . ?
H7A C7 H7C 109.5 . . ?
H7B C7 H7C 109.5 . . ?
Al1 C8 H8D 109.5 . . ?
Al1 C8 H8A 109.5 . . ?
H8D C8 H8A 109.5 . . ?
Al1 C8 H8B 109.5 . . ?
H8D C8 H8B 109.5 . . ?
H8A C8 H8B 109.5 . . ?

loop_
_geom_bond_atom_site_label_1
_geom_bond_atom_site_label_2
_geom_bond_distance
_geom_bond_site_symmetry_2
_geom_bond_publ_flag
Al1 C7 1.976(2) . ?
Al1 C8 1.980(2) . ?
Al1 N1 2.0295(17) 2_576 ?
Al1 C1 2.0383(19) . ?
N1 C4 1.486(2) . ?
N1 C3 1.492(2) . ?
N1 C1 1.552(2) . ?
N1 Al1 2.0295(17) 2_576 ?
N2 C2 1.445(2) . ?
N2 C1 1.456(2) . ?
N2 C5 1.462(3) . ?
N3 C3 1.453(2) . ?
N3 C6 1.461(2) . ?
N3 C2 1.471(3) . ?
C1 H1A 1.0000 . ?
C2 H2A 0.9900 . ?
C2 H2B 0.9900 . ?
C3 H3A 0.9900 . ?
C3 H3B 0.9900 . ?
C4 H4A 0.9800 . ?
C4 H4B 0.9800 . ?
C4 H4C 0.9800 . ?
C5 H5A 0.9800 . ?
C5 H5B 0.9800 . ?
C5 H5C 0.9800 . ?
C6 H6A 0.9800 . ?
C6 H6B 0.9800 . ?
C6 H6C 0.9800 . ?
C7 H7A 0.9800 . ?
C7 H7B 0.9800 . ?
C7 H7C 0.9800 . ?
C8 H8D 0.9800 . ?
C8 H8A 0.9800 . ?
C8 H8B 0.9800 . ?

loop_
_geom_torsion_atom_site_label_1
_geom_torsion_atom_site_label_2
_geom_torsion_atom_site_label_3
_geom_torsion_atom_site_label_4
_geom_torsion
_geom_torsion_site_symmetry_1
_geom_torsion_site_symmetry_2
_geom_torsion_site_symmetry_3
_geom_torsion_site_symmetry_4
_geom_torsion_publ_flag
C2 N2 C1 N1 47.2(2) . . . . ?
C5 N2 C1 N1 -88.02(19) . . . . ?
C2 N2 C1 Al1 -176.00(13) . . . . ?
C5 N2 C1 Al1 48.81(19) . . . . ?
C4 N1 C1 N2 74.94(18) . . . . ?
C3 N1 C1 N2 -45.69(19) . . . . ?
Al1 N1 C1 N2 -162.91(12) 2_576 . . . ?
C4 N1 C1 Al1 -58.89(16) . . . . ?
C3 N1 C1 Al1 -179.52(11) . . . . ?
Al1 N1 C1 Al1 63.26(13) 2_576 . . . ?
C7 Al1 C1 N2 52.31(15) . . . . ?
C8 Al1 C1 N2 -79.08(15) . . . . ?
N1 Al1 C1 N2 165.01(12) 2_576 . . . ?
C7 Al1 C1 N1 -173.10(12) . . . . ?
C8 Al1 C1 N1 55.50(15) . . . . ?
N1 Al1 C1 N1 -60.41(14) 2_576 . . . ?
C1 N2 C2 N3 -55.9(2) . . . . ?
C5 N2 C2 N3 82.1(2) . . . . ?
C3 N3 C2 N2 63.2(2) . . . . ?
C6 N3 C2 N2 -175.85(16) . . . . ?
C6 N3 C3 N1 175.18(17) . . . . ?
C2 N3 C3 N1 -63.0(2) . . . . ?
C4 N1 C3 N3 -68.5(2) . . . . ?
C1 N1 C3 N3 53.93(19) . . . . ?
Al1 N1 C3 N3 171.72(12) 2_576 . . . ?
